data_4075346
loop_
_publ_author_name
'Packheiser, Rico'
'Walfort, Bernhard'
'Lang, Heinrich'

_publ_section_title
;
 Heterobi- and Heterotrimetallic Transition Metal Complexes with
 Carbon-Rich Bridging Units
;
_journal_issue 19
_journal_name_full Organometallics
_journal_page_first 4579
_journal_paper_doi 10.1021/om0602355
_journal_volume 25
_journal_year 2006
_chemical_formula_sum 'C48 H60 Cu F6 Fe N2 P Si4 Ti'
_chemical_formula_weight 1089.60
_chemical_name_systematic
; 
 ? 
;
_space_group_IT_number 14
_symmetry_cell_setting monoclinic
_symmetry_space_group_name_Hall '-P 2ybc'
_symmetry_space_group_name_H-M 'P 1 21/c 1'
_atom_sites_solution_hydrogens geom
_atom_sites_solution_primary direct
_atom_sites_solution_secondary difmap
_audit_creation_method SHELXL-97
_cell_angle_alpha 90.00
_cell_angle_beta 116.7160(10)
_cell_angle_gamma 90.00
_cell_formula_units_Z 4
_cell_length_a 18.6503(10)
_cell_length_b 16.8592(9)
_cell_length_c 19.1245(10)
_cell_measurement_reflns_used 8184
_cell_measurement_temperature 298(2)
_cell_measurement_theta_max 27.31
_cell_measurement_theta_min 2.28
_cell_volume 5371.4(5)
_computing_cell_refinement Saint
_computing_data_collection Smart
_computing_data_reduction Saint
_computing_molecular_graphics XP
_computing_publication_material Shelxtl
_computing_structure_refinement 'SHELXL-97 (Sheldrick, 1997)'
_computing_structure_solution 'SHELXS-97 (Sheldrick, 1990)'
_diffrn_ambient_temperature 298(2)
_diffrn_measured_fraction_theta_full 0.995
_diffrn_measured_fraction_theta_max 0.995
_diffrn_measurement_device_type 'Bruker Smart 1k CCD'
_diffrn_measurement_method 'Omega scans'
_diffrn_radiation_monochromator graphite
_diffrn_radiation_source 'fine-focus sealed tube'
_diffrn_radiation_type MoK\a
_diffrn_radiation_wavelength 0.71073
_diffrn_reflns_av_R_equivalents 0.0931
_diffrn_reflns_av_sigmaI/netI 0.0724
_diffrn_reflns_limit_h_max 20
_diffrn_reflns_limit_h_min -23
_diffrn_reflns_limit_k_max 21
_diffrn_reflns_limit_k_min 0
_diffrn_reflns_limit_l_max 23
_diffrn_reflns_limit_l_min 0
_diffrn_reflns_number 57721
_diffrn_reflns_theta_full 26.46
_diffrn_reflns_theta_max 26.46
_diffrn_reflns_theta_min 1.22
_exptl_absorpt_coefficient_mu 0.977
_exptl_absorpt_correction_T_max 0.99999
_exptl_absorpt_correction_T_min 0.781846
_exptl_absorpt_correction_type empirical
_exptl_absorpt_process_details sadabs
_exptl_crystal_colour red
_exptl_crystal_density_diffrn 1.347
_exptl_crystal_density_method 'not measured'
_exptl_crystal_description block
_exptl_crystal_F_000 2256
_exptl_crystal_size_max 0.5
_exptl_crystal_size_mid 0.4
_exptl_crystal_size_min 0.2
_refine_diff_density_max 0.784
_refine_diff_density_min -0.426
_refine_diff_density_rms 0.068
_refine_ls_extinction_method none
_refine_ls_goodness_of_fit_ref 1.011
_refine_ls_hydrogen_treatment mixed
_refine_ls_matrix_type full
_refine_ls_number_parameters 693
_refine_ls_number_reflns 11025
_refine_ls_number_restraints 405
_refine_ls_restrained_S_all 1.049
_refine_ls_R_factor_all 0.1308
_refine_ls_R_factor_gt 0.0641
_refine_ls_shift/su_max 0.790
_refine_ls_shift/su_mean 0.023
_refine_ls_structure_factor_coef Fsqd
_refine_ls_weighting_details 'calc w=1/[\s^2^(Fo^2^)+(0.0708P)^2^+5.2563P] where P=(Fo^2^+2Fc^2^)/3'
_refine_ls_weighting_scheme calc
_refine_ls_wR_factor_gt 0.1424
_refine_ls_wR_factor_ref 0.1715
_reflns_number_gt 6170
_reflns_number_total 11427
_reflns_threshold_expression >2sigma(I)
_cod_data_source_file om0602355si20060314_100506.cif
_cod_data_source_block rc15xpr
_cod_original_sg_symbol_H-M P2(1)/c
_cod_database_code 4075346

loop_
_symmetry_equiv_pos_as_xyz
'x, y, z'
'-x, y+1/2, -z+1/2'
'-x, -y, -z'
'x, -y-1/2, z-1/2'

loop_
_atom_site_label
_atom_site_type_symbol
_atom_site_fract_x
_atom_site_fract_y
_atom_site_fract_z
_atom_site_U_iso_or_equiv
_atom_site_adp_type
_atom_site_occupancy
_atom_site_symmetry_multiplicity
_atom_site_calc_flag
_atom_site_refinement_flags
_atom_site_disorder_assembly
_atom_site_disorder_group
C1 C 0.1926(4) 1.0785(7) 0.2520(6) 0.121(3) Uani 1 1 d . . .
H1 H 0.1881 1.0638 0.2033 0.145 Uiso 1 1 calc R . .
C2 C 0.2112(4) 1.0280(5) 0.3156(8) 0.123(3) Uani 1 1 d . . .
H2 H 0.2210 0.9738 0.3173 0.148 Uiso 1 1 calc R . .
C3 C 0.2123(5) 1.0755(7) 0.3766(6) 0.122(3) Uani 1 1 d . . .
H3 H 0.2235 1.0582 0.4266 0.146 Uiso 1 1 calc R . .
C4 C 0.1938(5) 1.1526(6) 0.3490(7) 0.118(3) Uani 1 1 d . . .
H4 H 0.1902 1.1960 0.3773 0.141 Uiso 1 1 calc R . .
C5 C 0.1820(4) 1.1536(6) 0.2737(6) 0.115(3) Uani 1 1 d . . .
H5 H 0.1688 1.1982 0.2417 0.138 Uiso 1 1 calc R . .
Fe1 Fe 0.29429(5) 1.11431(5) 0.34282(5) 0.0656(2) Uani 1 1 d . . .
C6 C 0.4005(3) 1.0634(3) 0.3674(3) 0.0643(14) Uani 1 1 d . . .
C7 C 0.4054(4) 1.1036(4) 0.4336(4) 0.0785(18) Uani 1 1 d . . .
H7 H 0.4178 1.0812 0.4822 0.094 Uiso 1 1 calc R . .
C8 C 0.3882(4) 1.1841(4) 0.4130(4) 0.092(2) Uani 1 1 d . . .
H8 H 0.3879 1.2243 0.4461 0.111 Uiso 1 1 calc R . .
C9 C 0.3717(4) 1.1933(4) 0.3347(4) 0.0848(19) Uani 1 1 d . . .
H9 H 0.3581 1.2407 0.3068 0.102 Uiso 1 1 calc R . .
C10 C 0.3789(4) 1.1200(4) 0.3053(4) 0.0783(17) Uani 1 1 d . . .
H10 H 0.3711 1.1095 0.2547 0.094 Uiso 1 1 calc R . .
C11 C 0.4145(3) 0.9796(4) 0.3632(3) 0.0658(15) Uani 1 1 d . . .
C12 C 0.4280(3) 0.9108(4) 0.3597(3) 0.0626(14) Uani 1 1 d . . .
N1 N 0.3845(2) 0.6997(2) 0.3057(2) 0.0496(10) Uani 1 1 d . . .
N2 N 0.3902(2) 0.5509(2) 0.2647(2) 0.0539(10) Uani 1 1 d . . .
C13 C 0.3780(3) 0.7759(3) 0.3192(3) 0.0582(13) Uani 1 1 d . . .
H13 H 0.3268 0.7954 0.3058 0.070 Uiso 1 1 calc R . .
C14 C 0.4414(3) 0.8287(3) 0.3516(3) 0.0532(12) Uani 1 1 d . . .
C15 C 0.5168(3) 0.7973(3) 0.3733(3) 0.0619(14) Uani 1 1 d . . .
H15 H 0.5618 0.8296 0.3969 0.074 Uiso 1 1 calc R . .
C16 C 0.5257(3) 0.7183(3) 0.3600(3) 0.0611(14) Uani 1 1 d . . .
H16 H 0.5764 0.6971 0.3742 0.073 Uiso 1 1 calc R . .
C17 C 0.4587(3) 0.6712(3) 0.3257(3) 0.0493(12) Uani 1 1 d . . .
C18 C 0.4619(3) 0.5871(3) 0.3061(3) 0.0473(11) Uani 1 1 d . . .
C19 C 0.5325(3) 0.5455(4) 0.3271(3) 0.0637(14) Uani 1 1 d . . .
H19 H 0.5815 0.5707 0.3555 0.076 Uiso 1 1 calc R . .
C20 C 0.5310(4) 0.4681(4) 0.3067(3) 0.0774(18) Uani 1 1 d . . .
H20 H 0.5787 0.4406 0.3209 0.093 Uiso 1 1 calc R . .
C21 C 0.4589(4) 0.4309(4) 0.2653(4) 0.0765(17) Uani 1 1 d . . .
H21 H 0.4567 0.3779 0.2511 0.092 Uiso 1 1 calc R . .
C22 C 0.3894(3) 0.4742(3) 0.2451(3) 0.0672(15) Uani 1 1 d . . .
H22 H 0.3401 0.4494 0.2168 0.081 Uiso 1 1 calc R . .
Cu1 Cu 0.28742(3) 0.61450(3) 0.23597(3) 0.04879(18) Uani 1 1 d . . .
C23 C 0.1951(3) 0.5891(3) 0.2656(3) 0.0460(11) Uani 1 1 d . . .
C24 C 0.2539(3) 0.5628(3) 0.3227(3) 0.0562(13) Uani 1 1 d . . .
Si1 Si 0.31948(10) 0.51869(11) 0.41936(9) 0.0755(5) Uani 1 1 d D . .
C25 C 0.4066(4) 0.5844(4) 0.4718(4) 0.106(2) Uani 1 1 d D . .
H25A H 0.3883 0.6379 0.4703 0.159 Uiso 1 1 calc R . .
H25B H 0.4414 0.5821 0.4472 0.159 Uiso 1 1 calc R . .
H25C H 0.4353 0.5674 0.5253 0.159 Uiso 1 1 calc R . .
C26 C 0.3548(4) 0.4185(4) 0.4093(4) 0.115(3) Uani 1 1 d D . .
H26A H 0.3744 0.3911 0.4584 0.173 Uiso 1 1 calc R . .
H26B H 0.3971 0.4233 0.3941 0.173 Uiso 1 1 calc R . .
H26C H 0.3110 0.3892 0.3701 0.173 Uiso 1 1 calc R . .
C27 C 0.2581(4) 0.5113(5) 0.4731(4) 0.128(3) Uani 1 1 d D . .
H27A H 0.2892 0.4866 0.5230 0.192 Uiso 1 1 calc R . .
H27B H 0.2112 0.4800 0.4433 0.192 Uiso 1 1 calc R . .
H27C H 0.2423 0.5634 0.4809 0.192 Uiso 1 1 calc R . .
C28 C 0.2038(3) 0.6633(3) 0.1302(3) 0.0454(11) Uani 1 1 d . . .
C29 C 0.2650(3) 0.6636(3) 0.1213(3) 0.0517(12) Uani 1 1 d . . .
Si2 Si 0.33358(9) 0.67024(10) 0.07530(9) 0.0637(4) Uani 1 1 d D . .
C30 C 0.2732(4) 0.7066(5) -0.0268(3) 0.103(2) Uani 1 1 d D . .
H30A H 0.3077 0.7144 -0.0513 0.155 Uiso 1 1 calc R . .
H30B H 0.2481 0.7560 -0.0257 0.155 Uiso 1 1 calc R . .
H30C H 0.2327 0.6683 -0.0560 0.155 Uiso 1 1 calc R . .
C31 C 0.4146(4) 0.7411(4) 0.1304(4) 0.095(2) Uani 1 1 d D . .
H31A H 0.4495 0.7190 0.1806 0.142 Uiso 1 1 calc R . .
H31B H 0.3919 0.7897 0.1375 0.142 Uiso 1 1 calc R . .
H31C H 0.4448 0.7516 0.1018 0.142 Uiso 1 1 calc R . .
C32 C 0.3767(4) 0.5716(4) 0.0736(4) 0.108(2) Uani 1 1 d D . .
H32A H 0.4165 0.5583 0.1254 0.161 Uiso 1 1 calc R . .
H32B H 0.4010 0.5731 0.0388 0.161 Uiso 1 1 calc R . .
H32C H 0.3348 0.5325 0.0558 0.161 Uiso 1 1 calc R . .
Ti1 Ti 0.11000(5) 0.64135(5) 0.16129(5) 0.0403(2) Uani 1 1 d . A .
C33 C 0.0788(5) 0.7791(3) 0.1364(4) 0.0789(19) Uani 1 1 d . . .
C34 C 0.1414(4) 0.7697(4) 0.2138(5) 0.087(2) Uani 1 1 d . A .
H34 H 0.1935 0.7883 0.2313 0.105 Uiso 1 1 calc R . .
C35 C 0.1133(4) 0.7288(4) 0.2592(3) 0.0766(19) Uani 1 1 d . . .
H35 H 0.1426 0.7158 0.3119 0.092 Uiso 1 1 calc R A .
C36 C 0.0354(4) 0.7114(3) 0.2128(4) 0.0702(16) Uani 1 1 d . A .
H36 H 0.0018 0.6830 0.2277 0.084 Uiso 1 1 calc R . .
C37 C 0.0145(4) 0.7425(3) 0.1401(3) 0.0724(17) Uani 1 1 d . A .
H37 H -0.0367 0.7393 0.0985 0.087 Uiso 1 1 calc R . .
Si3 Si 0.0579(2) 0.83697(16) 0.0422(2) 0.0735(11) Uani 0.615(5) 1 d PDU A 1
C38 C 0.0506(9) 0.7764(9) -0.0421(7) 0.115(4) Uani 0.615(5) 1 d PDU A 1
H38A H 0.0500 0.8108 -0.0824 0.173 Uiso 0.615(5) 1 calc PR A 1
H38B H 0.0021 0.7457 -0.0623 0.173 Uiso 0.615(5) 1 calc PR A 1
H38C H 0.0960 0.7415 -0.0251 0.173 Uiso 0.615(5) 1 calc PR A 1
C39 C -0.0381(7) 0.8919(7) 0.0081(7) 0.117(4) Uani 0.615(5) 1 d PDU A 1
H39A H -0.0390 0.9202 0.0512 0.175 Uiso 0.615(5) 1 calc PR A 1
H39B H -0.0821 0.8552 -0.0127 0.175 Uiso 0.615(5) 1 calc PR A 1
H39C H -0.0428 0.9289 -0.0320 0.175 Uiso 0.615(5) 1 calc PR A 1
C40 C 0.1440(8) 0.9057(8) 0.0779(8) 0.133(4) Uani 0.615(5) 1 d PDU A 1
H40A H 0.1405 0.9386 0.0356 0.200 Uiso 0.615(5) 1 calc PR A 1
H40B H 0.1930 0.8758 0.0981 0.200 Uiso 0.615(5) 1 calc PR A 1
H40C H 0.1432 0.9384 0.1187 0.200 Uiso 0.615(5) 1 calc PR A 1
Si3' Si 0.1227(4) 0.8476(3) 0.0864(3) 0.0812(18) Uani 0.385(5) 1 d PDU A 2
C38' C 0.0920(14) 0.8008(13) -0.0116(9) 0.105(5) Uani 0.385(5) 1 d PDU A 2
H38D H 0.1039 0.8362 -0.0443 0.158 Uiso 0.385(5) 1 calc PR A 2
H38E H 0.0355 0.7899 -0.0355 0.158 Uiso 0.385(5) 1 calc PR A 2
H38F H 0.1210 0.7521 -0.0052 0.158 Uiso 0.385(5) 1 calc PR A 2
C39' C 0.0605(13) 0.9375(9) 0.0720(13) 0.136(6) Uani 0.385(5) 1 d PDU A 2
H39D H 0.0706 0.9591 0.1220 0.204 Uiso 0.385(5) 1 calc PR A 2
H39E H 0.0048 0.9238 0.0436 0.204 Uiso 0.385(5) 1 calc PR A 2
H39F H 0.0739 0.9762 0.0430 0.204 Uiso 0.385(5) 1 calc PR A 2
C40' C 0.2298(8) 0.8739(10) 0.1333(10) 0.100(5) Uani 0.385(5) 1 d PDU A 2
H40D H 0.2432 0.8990 0.0956 0.150 Uiso 0.385(5) 1 calc PR A 2
H40E H 0.2614 0.8267 0.1527 0.150 Uiso 0.385(5) 1 calc PR A 2
H40F H 0.2406 0.9097 0.1759 0.150 Uiso 0.385(5) 1 calc PR A 2
C41 C 0.0465(3) 0.5152(3) 0.1451(3) 0.0500(12) Uani 1 1 d . . .
C42 C 0.1038(3) 0.5100(3) 0.1151(3) 0.0536(13) Uani 1 1 d . A .
H42 H 0.1494 0.4781 0.1353 0.064 Uiso 1 1 calc R . .
C43 C 0.0807(3) 0.5603(3) 0.0510(3) 0.0630(15) Uani 1 1 d . . .
H43 H 0.1077 0.5670 0.0207 0.076 Uiso 1 1 calc R A .
C44 C 0.0104(3) 0.5986(3) 0.0396(3) 0.0628(14) Uani 1 1 d . A .
H44 H -0.0173 0.6361 0.0012 0.075 Uiso 1 1 calc R . .
C45 C -0.0108(3) 0.5707(3) 0.0961(3) 0.0577(13) Uani 1 1 d . A .
H45 H -0.0562 0.5863 0.1010 0.069 Uiso 1 1 calc R . .
Si4 Si 0.03619(11) 0.45279(10) 0.22076(11) 0.0750(5) Uani 1 1 d D A .
C46 C 0.0315(4) 0.5141(4) 0.2995(4) 0.104(2) Uani 1 1 d D . .
H46A H 0.0203 0.4806 0.3340 0.156 Uiso 1 1 calc R A .
H46B H -0.0102 0.5530 0.2766 0.156 Uiso 1 1 calc R . .
H46C H 0.0820 0.5403 0.3286 0.156 Uiso 1 1 calc R . .
C47 C -0.0607(4) 0.3994(4) 0.1671(4) 0.106(2) Uani 1 1 d D . .
H47A H -0.0554 0.3607 0.1330 0.159 Uiso 1 1 calc R A .
H47B H -0.1020 0.4367 0.1367 0.159 Uiso 1 1 calc R . .
H47C H -0.0747 0.3734 0.2039 0.159 Uiso 1 1 calc R . .
C48 C 0.1201(4) 0.3812(4) 0.2613(5) 0.113(3) Uani 1 1 d D . .
H48A H 0.1701 0.4089 0.2781 0.170 Uiso 1 1 calc R A .
H48B H 0.1145 0.3432 0.2217 0.170 Uiso 1 1 calc R . .
H48C H 0.1192 0.3541 0.3051 0.170 Uiso 1 1 calc R . .
P1 P 0.2365(6) 0.2844(6) 0.0853(5) 0.1176(19) Uani 0.539(6) 1 d PDU B 1
F1 F 0.2950(5) 0.2931(9) 0.0486(7) 0.142(3) Uani 0.539(6) 1 d PDU B 1
F2 F 0.2730(7) 0.1989(6) 0.1135(6) 0.148(3) Uani 0.539(6) 1 d PDU B 1
F3 F 0.1742(6) 0.2551(9) 0.0042(6) 0.169(3) Uani 0.539(6) 1 d PDU B 1
F4 F 0.2114(8) 0.3764(6) 0.0677(7) 0.171(3) Uani 0.539(6) 1 d PDU B 1
F5 F 0.2998(8) 0.3116(7) 0.1668(6) 0.184(4) Uani 0.539(6) 1 d PDU B 1
F6 F 0.1714(7) 0.2655(10) 0.1101(8) 0.186(3) Uani 0.539(6) 1 d PDU B 1
P1' P 0.2423(6) 0.2892(6) 0.0909(6) 0.1070(19) Uani 0.461(6) 1 d PDU B 2
F1' F 0.2665(9) 0.2343(9) 0.0389(8) 0.165(3) Uani 0.461(6) 1 d PDU B 2
F2' F 0.2124(10) 0.2098(8) 0.1095(9) 0.179(4) Uani 0.461(6) 1 d PDU B 2
F3' F 0.1651(6) 0.3130(9) 0.0198(7) 0.149(4) Uani 0.461(6) 1 d PDU B 2
F4' F 0.2910(8) 0.3598(9) 0.0778(8) 0.169(4) Uani 0.461(6) 1 d PDU B 2
F5' F 0.3288(6) 0.2757(9) 0.1625(6) 0.145(3) Uani 0.461(6) 1 d PDU B 2
F6' F 0.2225(8) 0.3320(8) 0.1510(7) 0.158(3) Uani 0.461(6) 1 d PDU B 2

loop_
_atom_site_aniso_label
_atom_site_aniso_U_11
_atom_site_aniso_U_22
_atom_site_aniso_U_33
_atom_site_aniso_U_23
_atom_site_aniso_U_13
_atom_site_aniso_U_12
C1 0.067(5) 0.142(9) 0.133(8) -0.049(7) 0.028(5) -0.006(5)
C2 0.063(5) 0.082(6) 0.222(12) -0.007(8) 0.062(6) -0.010(4)
C3 0.095(6) 0.143(9) 0.156(9) 0.026(8) 0.082(6) 0.005(6)
C4 0.099(6) 0.128(8) 0.154(9) -0.007(7) 0.081(6) 0.026(5)
C5 0.069(5) 0.133(8) 0.128(8) 0.009(6) 0.031(5) 0.027(5)
Fe1 0.0623(5) 0.0663(5) 0.0709(5) -0.0028(4) 0.0323(4) 0.0058(4)
C6 0.055(3) 0.051(3) 0.081(4) -0.005(3) 0.026(3) -0.005(3)
C7 0.084(4) 0.059(4) 0.069(4) -0.009(3) 0.014(3) -0.001(3)
C8 0.099(5) 0.064(5) 0.092(5) -0.015(4) 0.024(4) -0.005(4)
C9 0.085(5) 0.059(4) 0.109(6) 0.010(4) 0.043(4) 0.000(3)
C10 0.077(4) 0.073(4) 0.095(5) 0.005(4) 0.048(4) 0.002(3)
C11 0.045(3) 0.079(5) 0.068(4) -0.011(3) 0.021(3) -0.007(3)
C12 0.057(3) 0.061(4) 0.067(4) -0.011(3) 0.024(3) -0.005(3)
N1 0.036(2) 0.054(3) 0.056(2) -0.006(2) 0.0183(18) 0.0015(18)
N2 0.057(3) 0.048(3) 0.062(3) -0.003(2) 0.032(2) 0.006(2)
C13 0.043(3) 0.063(4) 0.063(3) -0.006(3) 0.019(2) 0.003(3)
C14 0.052(3) 0.055(3) 0.050(3) -0.006(2) 0.020(2) -0.002(2)
C15 0.044(3) 0.075(4) 0.060(3) -0.010(3) 0.017(2) -0.008(3)
C16 0.039(3) 0.070(4) 0.066(3) 0.002(3) 0.017(3) 0.006(3)
C17 0.043(3) 0.059(3) 0.046(3) 0.006(2) 0.020(2) 0.004(2)
C18 0.043(3) 0.057(3) 0.045(3) 0.005(2) 0.024(2) 0.010(2)
C19 0.056(3) 0.077(4) 0.058(3) 0.001(3) 0.026(3) 0.017(3)
C20 0.076(4) 0.085(5) 0.074(4) 0.012(3) 0.036(4) 0.036(4)
C21 0.097(5) 0.060(4) 0.084(4) 0.000(3) 0.051(4) 0.031(4)
C22 0.075(4) 0.061(4) 0.070(4) -0.002(3) 0.036(3) 0.007(3)
Cu1 0.0407(3) 0.0525(4) 0.0517(4) -0.0040(3) 0.0193(3) 0.0009(3)
C23 0.046(3) 0.046(3) 0.048(3) 0.000(2) 0.023(2) 0.006(2)
C24 0.056(3) 0.067(4) 0.050(3) 0.004(3) 0.027(3) 0.011(3)
Si1 0.0709(10) 0.1010(14) 0.0525(9) 0.0208(9) 0.0258(8) 0.0302(10)
C25 0.088(5) 0.148(7) 0.058(4) 0.006(4) 0.011(4) 0.015(5)
C26 0.115(6) 0.102(6) 0.113(6) 0.037(5) 0.037(5) 0.053(5)
C27 0.109(6) 0.213(10) 0.077(5) 0.051(5) 0.056(4) 0.054(6)
C28 0.047(3) 0.042(3) 0.044(3) -0.002(2) 0.017(2) -0.002(2)
C29 0.045(3) 0.057(3) 0.053(3) -0.003(2) 0.022(2) -0.009(2)
Si2 0.0570(9) 0.0829(12) 0.0598(9) -0.0057(8) 0.0339(8) -0.0164(8)
C30 0.086(5) 0.162(7) 0.062(4) 0.007(4) 0.034(4) -0.024(5)
C31 0.081(4) 0.121(6) 0.086(5) -0.008(4) 0.041(4) -0.047(4)
C32 0.117(6) 0.117(6) 0.127(6) -0.013(5) 0.089(5) 0.008(5)
Ti1 0.0366(4) 0.0406(5) 0.0418(4) -0.0029(4) 0.0160(4) 0.0000(4)
C33 0.128(6) 0.039(3) 0.095(5) 0.002(3) 0.073(5) 0.016(4)
C34 0.060(4) 0.059(4) 0.151(7) -0.054(4) 0.055(5) -0.010(3)
C35 0.085(5) 0.075(4) 0.054(3) -0.018(3) 0.017(3) 0.037(4)
C36 0.079(4) 0.061(4) 0.089(5) 0.002(3) 0.054(4) 0.016(3)
C37 0.071(4) 0.063(4) 0.063(4) -0.005(3) 0.012(3) 0.025(3)
Si3 0.102(3) 0.0455(16) 0.078(2) 0.0092(14) 0.045(2) 0.0065(15)
C38 0.172(13) 0.108(11) 0.078(8) 0.014(5) 0.068(9) 0.034(8)
C39 0.139(7) 0.100(9) 0.102(9) 0.042(7) 0.047(8) 0.061(6)
C40 0.152(7) 0.108(8) 0.139(9) 0.029(7) 0.064(7) -0.040(6)
Si3' 0.102(4) 0.062(3) 0.079(3) 0.019(2) 0.041(3) 0.018(3)
C38' 0.155(13) 0.083(11) 0.064(8) 0.027(6) 0.037(8) 0.003(10)
C39' 0.182(12) 0.071(10) 0.153(14) 0.052(9) 0.073(13) 0.058(9)
C40' 0.121(6) 0.088(11) 0.102(11) 0.014(9) 0.060(8) -0.022(8)
C41 0.046(3) 0.043(3) 0.060(3) -0.007(2) 0.023(2) -0.012(2)
C42 0.045(3) 0.047(3) 0.069(3) -0.014(3) 0.026(3) -0.008(2)
C43 0.080(4) 0.060(4) 0.051(3) -0.024(3) 0.032(3) -0.033(3)
C44 0.056(3) 0.062(4) 0.051(3) -0.006(3) 0.007(3) -0.012(3)
C45 0.040(3) 0.058(3) 0.069(3) -0.007(3) 0.019(3) -0.011(2)
Si4 0.0765(11) 0.0656(11) 0.0928(13) 0.0146(9) 0.0470(10) -0.0071(9)
C46 0.122(6) 0.124(6) 0.094(5) 0.019(4) 0.073(5) 0.002(5)
C47 0.101(5) 0.083(5) 0.148(7) 0.008(5) 0.068(5) -0.032(4)
C48 0.116(6) 0.089(5) 0.140(7) 0.039(5) 0.062(5) 0.017(4)
P1 0.080(3) 0.160(4) 0.106(3) 0.025(3) 0.036(2) 0.033(3)
F1 0.086(4) 0.180(8) 0.165(6) 0.036(6) 0.060(4) 0.015(5)
F2 0.115(6) 0.145(4) 0.158(6) 0.036(4) 0.038(5) 0.015(4)
F3 0.093(5) 0.237(8) 0.125(4) 0.009(5) 0.004(4) -0.006(6)
F4 0.150(7) 0.167(4) 0.182(7) 0.046(5) 0.061(5) 0.065(5)
F5 0.162(7) 0.190(7) 0.127(4) -0.004(5) 0.000(5) 0.034(6)
F6 0.152(6) 0.239(8) 0.212(7) 0.030(7) 0.122(5) 0.019(6)
P1' 0.076(3) 0.144(4) 0.106(4) 0.022(3) 0.047(3) 0.025(3)
F1' 0.146(7) 0.192(7) 0.141(6) -0.026(6) 0.050(5) 0.048(6)
F2' 0.164(8) 0.142(6) 0.214(8) 0.041(5) 0.071(6) 0.004(6)
F3' 0.079(4) 0.176(8) 0.145(5) 0.021(6) 0.009(4) 0.031(5)
F4' 0.130(6) 0.184(6) 0.176(8) 0.023(6) 0.054(5) -0.033(6)
F5' 0.090(4) 0.212(8) 0.122(5) 0.009(5) 0.038(4) 0.056(5)
F6' 0.124(6) 0.202(7) 0.157(6) -0.013(6) 0.072(5) 0.057(6)

loop_
_atom_type_symbol
_atom_type_description
_atom_type_scat_dispersion_real
_atom_type_scat_dispersion_imag
_atom_type_scat_source
C C 0.0033 0.0016 'International Tables Vol C Tables 4.2.6.8 and 6.1.1.4'
H H 0.0000 0.0000 'International Tables Vol C Tables 4.2.6.8 and 6.1.1.4'
N N 0.0061 0.0033 'International Tables Vol C Tables 4.2.6.8 and 6.1.1.4'
Si Si 0.0817 0.0704 'International Tables Vol C Tables 4.2.6.8 and 6.1.1.4'
Ti Ti 0.2776 0.4457 'International Tables Vol C Tables 4.2.6.8 and 6.1.1.4'
Fe Fe 0.3463 0.8444 'International Tables Vol C Tables 4.2.6.8 and 6.1.1.4'
Cu Cu 0.3201 1.2651 'International Tables Vol C Tables 4.2.6.8 and 6.1.1.4'
P P 0.1023 0.0942 'International Tables Vol C Tables 4.2.6.8 and 6.1.1.4'
F F 0.0171 0.0103 'International Tables Vol C Tables 4.2.6.8 and 6.1.1.4'

loop_
_geom_angle_atom_site_label_1
_geom_angle_atom_site_label_2
_geom_angle_atom_site_label_3
_geom_angle
C5 C1 C2 108.2(9)
C5 C1 Fe1 70.7(5)
C2 C1 Fe1 70.1(5)
C1 C2 C3 106.3(8)
C1 C2 Fe1 69.3(5)
C3 C2 Fe1 69.6(5)
C4 C3 C2 108.1(9)
C4 C3 Fe1 70.7(5)
C2 C3 Fe1 69.5(4)
C5 C4 C3 108.0(9)
C5 C4 Fe1 69.9(4)
C3 C4 Fe1 69.3(4)
C4 C5 C1 109.5(9)
C4 C5 Fe1 71.1(5)
C1 C5 Fe1 69.4(4)
C1 Fe1 C10 107.1(3)
C1 Fe1 C6 121.5(3)
C10 Fe1 C6 41.7(2)
C1 Fe1 C2 40.6(3)
C10 Fe1 C2 125.3(4)
C6 Fe1 C2 108.3(3)
C1 Fe1 C3 67.8(4)
C10 Fe1 C3 163.8(4)
C6 Fe1 C3 126.5(4)
C2 Fe1 C3 40.8(3)
C1 Fe1 C5 39.9(3)
C10 Fe1 C5 120.1(4)
C6 Fe1 C5 156.2(4)
C2 Fe1 C5 67.5(4)
C3 Fe1 C5 66.7(4)
C1 Fe1 C9 124.2(4)
C10 Fe1 C9 40.4(2)
C6 Fe1 C9 68.7(2)
C2 Fe1 C9 161.5(5)
C3 Fe1 C9 155.3(4)
C5 Fe1 C9 107.4(3)
C1 Fe1 C7 157.0(4)
C10 Fe1 C7 69.2(3)
C6 Fe1 C7 40.6(2)
C2 Fe1 C7 121.9(4)
C3 Fe1 C7 109.1(3)
C5 Fe1 C7 161.8(4)
C9 Fe1 C7 68.5(3)
C1 Fe1 C8 160.9(4)
C10 Fe1 C8 68.1(3)
C6 Fe1 C8 68.1(3)
C2 Fe1 C8 157.2(5)
C3 Fe1 C8 121.9(4)
C5 Fe1 C8 125.0(4)
C9 Fe1 C8 40.3(3)
C7 Fe1 C8 40.6(2)
C1 Fe1 C4 67.0(4)
C10 Fe1 C4 153.9(4)
C6 Fe1 C4 163.3(4)
C2 Fe1 C4 67.9(4)
C3 Fe1 C4 40.0(3)
C5 Fe1 C4 39.1(3)
C9 Fe1 C4 120.2(4)
C7 Fe1 C4 126.3(4)
C8 Fe1 C4 108.7(3)
C7 C6 C10 107.8(5)
C7 C6 C11 125.5(6)
C10 C6 C11 126.6(6)
C7 C6 Fe1 70.3(3)
C10 C6 Fe1 69.0(3)
C11 C6 Fe1 126.0(4)
C6 C7 C8 107.4(6)
C6 C7 Fe1 69.1(3)
C8 C7 Fe1 70.0(4)
C9 C8 C7 108.7(6)
C9 C8 Fe1 69.3(4)
C7 C8 Fe1 69.4(4)
C10 C9 C8 108.6(6)
C10 C9 Fe1 69.3(4)
C8 C9 Fe1 70.4(4)
C9 C10 C6 107.5(6)
C9 C10 Fe1 70.3(4)
C6 C10 Fe1 69.2(3)
C12 C11 C6 178.2(6)
C11 C12 C14 177.2(6)
C13 N1 C17 117.5(4)
C13 N1 Cu1 128.4(3)
C17 N1 Cu1 113.3(3)
C22 N2 C18 118.7(4)
C22 N2 Cu1 122.5(4)
C18 N2 Cu1 118.7(3)
N1 C13 C14 125.1(5)
C15 C14 C13 115.9(5)
C15 C14 C12 122.9(5)
C13 C14 C12 121.1(5)
C16 C15 C14 120.4(5)
C17 C16 C15 119.1(5)
N1 C17 C16 121.9(5)
N1 C17 C18 115.1(4)
C16 C17 C18 123.0(4)
N2 C18 C19 120.1(5)
N2 C18 C17 116.1(4)
C19 C18 C17 123.8(5)
C20 C19 C18 120.7(6)
C19 C20 C21 119.7(5)
C20 C21 C22 118.2(6)
N2 C22 C21 122.5(6)
N2 Cu1 C23 127.45(17)
N2 Cu1 C28 131.94(17)
C23 Cu1 C28 89.78(18)
N2 Cu1 C24 98.00(18)
C23 Cu1 C24 33.26(17)
C28 Cu1 C24 123.03(19)
N2 Cu1 C29 101.57(17)
C23 Cu1 C29 122.53(18)
C28 Cu1 C29 33.09(16)
C24 Cu1 C29 155.44(18)
N2 Cu1 N1 76.45(15)
C23 Cu1 N1 121.27(16)
C28 Cu1 N1 112.22(16)
C24 Cu1 N1 103.60(17)
C29 Cu1 N1 95.35(16)
N2 Cu1 Ti1 155.52(12)
C23 Cu1 Ti1 44.71(13)
C28 Cu1 Ti1 45.09(13)
C24 Cu1 Ti1 77.97(13)
C29 Cu1 Ti1 78.07(13)
N1 Cu1 Ti1 128.03(10)
C24 C23 Cu1 78.4(3)
C24 C23 Ti1 169.5(4)
Cu1 C23 Ti1 91.09(18)
C23 C24 Si1 162.6(4)
C23 C24 Cu1 68.3(3)
Si1 C24 Cu1 128.9(3)
C25 Si1 C24 109.0(3)
C25 Si1 C27 110.5(4)
C24 Si1 C27 106.6(3)
C25 Si1 C26 109.7(3)
C24 Si1 C26 111.6(3)
C27 Si1 C26 109.4(4)
C29 C28 Cu1 78.5(3)
C29 C28 Ti1 167.6(4)
Cu1 C28 Ti1 90.60(18)
C28 C29 Si2 161.7(4)
C28 C29 Cu1 68.4(3)
Si2 C29 Cu1 129.3(3)
C31 Si2 C32 110.0(3)
C31 Si2 C29 109.4(3)
C32 Si2 C29 110.6(3)
C31 Si2 C30 109.8(3)
C32 Si2 C30 109.8(3)
C29 Si2 C30 107.2(3)
C23 Ti1 C28 88.48(17)
C23 Ti1 C44 137.34(19)
C28 Ti1 C44 99.22(19)
C23 Ti1 C34 92.5(3)
C28 Ti1 C34 83.2(2)
C44 Ti1 C34 130.0(3)
C23 Ti1 C45 115.14(19)
C28 Ti1 C45 130.94(18)
C44 Ti1 C45 34.44(18)
C34 Ti1 C45 133.6(2)
C23 Ti1 C36 98.6(2)
C28 Ti1 C36 138.5(2)
C44 Ti1 C36 102.5(2)
C34 Ti1 C36 55.8(2)
C45 Ti1 C36 82.6(2)
C23 Ti1 C43 112.2(2)
C28 Ti1 C43 74.87(18)
C44 Ti1 C43 34.28(18)
C34 Ti1 C43 146.0(3)
C45 Ti1 C43 56.71(19)
C36 Ti1 C43 136.2(2)
C23 Ti1 C35 76.71(18)
C28 Ti1 C35 112.5(2)
C44 Ti1 C35 134.9(2)
C34 Ti1 C35 34.1(2)
C45 Ti1 C35 114.5(2)
C36 Ti1 C35 33.3(2)
C43 Ti1 C35 169.1(2)
C23 Ti1 C37 130.78(19)
C28 Ti1 C37 118.7(2)
C44 Ti1 C37 81.5(2)
C34 Ti1 C37 55.4(2)
C45 Ti1 C37 78.8(2)
C36 Ti1 C37 33.73(19)
C43 Ti1 C37 114.2(2)
C35 Ti1 C37 55.61(19)
C23 Ti1 C42 81.44(18)
C28 Ti1 C42 88.06(17)
C44 Ti1 C42 57.21(19)
C34 Ti1 C42 169.49(19)
C45 Ti1 C42 56.89(17)
C36 Ti1 C42 133.39(19)
C43 Ti1 C42 34.19(17)
C35 Ti1 C42 149.2(2)
C37 Ti1 C42 134.72(19)
C23 Ti1 C41 82.44(18)
C28 Ti1 C41 122.91(17)
C44 Ti1 C41 58.11(18)
C34 Ti1 C41 153.1(2)
C45 Ti1 C41 34.68(16)
C36 Ti1 C41 98.60(19)
C43 Ti1 C41 57.72(17)
C35 Ti1 C41 119.6(2)
C37 Ti1 C41 109.2(2)
C42 Ti1 C41 34.88(16)
C23 Ti1 C33 127.5(2)
C28 Ti1 C33 86.1(2)
C44 Ti1 C33 95.0(2)
C34 Ti1 C33 35.0(2)
C45 Ti1 C33 107.3(2)
C36 Ti1 C33 57.2(2)
C43 Ti1 C33 116.5(2)
C35 Ti1 C33 57.9(2)
C37 Ti1 C33 33.7(2)
C42 Ti1 C33 150.2(2)
C41 Ti1 C33 141.1(2)
C37 C33 C34 102.8(5)
C37 C33 Si3' 151.4(6)
C34 C33 Si3' 104.7(6)
C37 C33 Si3 117.3(6)
C34 C33 Si3 139.1(6)
Si3' C33 Si3 34.5(2)
C37 C33 Ti1 72.2(3)
C34 C33 Ti1 70.8(3)
Si3' C33 Ti1 124.7(3)
Si3 C33 Ti1 127.4(3)
C35 C34 C33 110.2(5)
C35 C34 Ti1 73.6(3)
C33 C34 Ti1 74.2(3)
C36 C35 C34 107.1(6)
C36 C35 Ti1 72.9(3)
C34 C35 Ti1 72.3(3)
C35 C36 C37 108.4(6)
C35 C36 Ti1 73.8(3)
C37 C36 Ti1 73.7(3)
C36 C37 C33 111.5(6)
C36 C37 Ti1 72.6(3)
C33 C37 Ti1 74.1(3)
C40 Si3 C39 111.0(6)
C40 Si3 C38 112.2(7)
C39 Si3 C38 106.6(6)
C40 Si3 C33 101.2(5)
C39 Si3 C33 109.9(5)
C38 Si3 C33 115.9(6)
C40' Si3' C39' 110.2(9)
C40' Si3' C38' 111.5(9)
C39' Si3' C38' 107.9(9)
C40' Si3' C33 121.3(6)
C39' Si3' C33 100.9(8)
C38' Si3' C33 103.9(8)
C45 C41 C42 104.8(4)
C45 C41 Si4 125.2(4)
C42 C41 Si4 129.4(4)
C45 C41 Ti1 71.3(3)
C42 C41 Ti1 71.9(3)
Si4 C41 Ti1 128.3(2)
C43 C42 C41 109.0(5)
C43 C42 Ti1 72.7(3)
C41 C42 Ti1 73.3(3)
C44 C43 C42 108.6(5)
C44 C43 Ti1 72.1(3)
C42 C43 Ti1 73.1(3)
C43 C44 C45 107.4(5)
C43 C44 Ti1 73.6(3)
C45 C44 Ti1 73.0(3)
C44 C45 C41 110.2(5)
C44 C45 Ti1 72.6(3)
C41 C45 Ti1 74.0(3)
C48 Si4 C47 110.2(3)
C48 Si4 C46 111.3(4)
C47 Si4 C46 109.1(3)
C48 Si4 C41 109.3(3)
C47 Si4 C41 104.9(3)
C46 Si4 C41 111.9(3)
F6 P1 F3 84.4(8)
F6 P1 F1 170.1(11)
F3 P1 F1 86.5(8)
F6 P1 F5 95.9(9)
F3 P1 F5 178.6(10)
F1 P1 F5 93.1(9)
F6 P1 F2 89.1(8)
F3 P1 F2 93.8(8)
F1 P1 F2 87.6(8)
F5 P1 F2 84.8(7)
F6 P1 F4 93.9(9)
F3 P1 F4 94.6(8)
F1 P1 F4 90.7(8)
F5 P1 F4 86.7(8)
F2 P1 F4 171.3(9)
F3' P1' F6' 95.5(9)
F3' P1' F2' 98.0(10)
F6' P1' F2' 90.0(9)
F3' P1' F1' 90.9(8)
F6' P1' F1' 170.9(10)
F2' P1' F1' 82.7(10)
F3' P1' F4' 92.2(9)
F6' P1' F4' 96.5(10)
F2' P1' F4' 167.3(11)
F1' P1' F4' 89.7(9)
F3' P1' F5' 171.4(11)
F6' P1' F5' 85.1(7)
F2' P1' F5' 90.6(9)
F1' P1' F5' 89.6(9)
F4' P1' F5' 79.2(8)

loop_
_geom_bond_atom_site_label_1
_geom_bond_atom_site_label_2
_geom_bond_distance
C1 C5 1.374(11)
C1 C2 1.394(12)
C1 Fe1 2.005(8)
C2 C3 1.407(12)
C2 Fe1 2.015(7)
C3 C4 1.387(11)
C3 Fe1 2.017(7)
C4 C5 1.356(10)
C4 Fe1 2.035(7)
C5 Fe1 2.021(7)
Fe1 C10 2.008(6)
Fe1 C6 2.011(5)
Fe1 C9 2.021(6)
Fe1 C7 2.027(6)
Fe1 C8 2.034(6)
C6 C7 1.402(8)
C6 C10 1.432(8)
C6 C11 1.446(8)
C7 C8 1.409(8)
C8 C9 1.395(9)
C9 C10 1.390(8)
C11 C12 1.195(7)
C12 C14 1.427(8)
N1 C13 1.327(6)
N1 C17 1.348(6)
N1 Cu1 2.225(4)
N2 C22 1.344(6)
N2 C18 1.356(6)
N2 Cu1 2.044(4)
C13 C14 1.384(7)
C14 C15 1.381(7)
C15 C16 1.380(7)
C16 C17 1.372(7)
C17 C18 1.475(7)
C18 C19 1.382(6)
C19 C20 1.358(8)
C20 C21 1.368(8)
C21 C22 1.384(7)
Cu1 C23 2.085(4)
Cu1 C28 2.089(4)
Cu1 C24 2.198(5)
Cu1 C29 2.202(5)
Cu1 Ti1 2.9908(9)
C23 C24 1.230(6)
C23 Ti1 2.105(5)
C24 Si1 1.853(5)
Si1 C25 1.846(7)
Si1 C27 1.855(6)
Si1 C26 1.854(6)
C28 C29 1.227(6)
C28 Ti1 2.118(5)
C29 Si2 1.853(5)
Si2 C31 1.841(5)
Si2 C32 1.853(6)
Si2 C30 1.866(6)
Ti1 C44 2.345(5)
Ti1 C34 2.346(5)
Ti1 C45 2.350(5)
Ti1 C36 2.351(5)
Ti1 C43 2.363(5)
Ti1 C35 2.363(5)
Ti1 C37 2.366(5)
Ti1 C42 2.368(5)
Ti1 C41 2.386(5)
Ti1 C33 2.390(5)
C33 C37 1.380(8)
C33 C34 1.424(9)
C33 Si3' 1.903(8)
C33 Si3 1.928(7)
C34 C35 1.382(9)
C35 C36 1.351(8)
C36 C37 1.368(8)
Si3 C40 1.844(10)
Si3 C39 1.854(9)
Si3 C38 1.861(10)
Si3' C40' 1.838(13)
Si3' C39' 1.853(12)
Si3' C38' 1.870(12)
C41 C45 1.412(7)
C41 C42 1.424(6)
C41 Si4 1.868(5)
C42 C43 1.391(7)
C43 C44 1.388(7)
C44 C45 1.390(7)
Si4 C48 1.849(6)
Si4 C47 1.860(6)
Si4 C46 1.861(6)
P1 F6 1.522(11)
P1 F3 1.543(10)
P1 F1 1.548(11)
P1 F5 1.543(11)
P1 F2 1.581(11)
P1 F4 1.612(12)
P1' F3' 1.525(11)
P1' F6' 1.537(12)
P1' F2' 1.552(12)
P1' F1' 1.566(12)
P1' F4' 1.584(13)
P1' F5' 1.594(11)

loop_
_geom_torsion_atom_site_label_1
_geom_torsion_atom_site_label_2
_geom_torsion_atom_site_label_3
_geom_torsion_atom_site_label_4
_geom_torsion
C5 C1 C2 C3 -0.6(9)
Fe1 C1 C2 C3 60.1(5)
C5 C1 C2 Fe1 -60.7(6)
C1 C2 C3 C4 0.6(9)
Fe1 C2 C3 C4 60.5(6)
C1 C2 C3 Fe1 -59.9(5)
C2 C3 C4 C5 -0.3(10)
Fe1 C3 C4 C5 59.4(6)
C2 C3 C4 Fe1 -59.7(5)
C3 C4 C5 C1 -0.1(10)
Fe1 C4 C5 C1 59.0(6)
C3 C4 C5 Fe1 -59.0(6)
C2 C1 C5 C4 0.4(9)
Fe1 C1 C5 C4 -60.0(6)
C2 C1 C5 Fe1 60.4(5)
C5 C1 Fe1 C10 -116.7(6)
C2 C1 Fe1 C10 124.8(6)
C5 C1 Fe1 C6 -160.0(6)
C2 C1 Fe1 C6 81.4(6)
C5 C1 Fe1 C2 118.6(8)
C5 C1 Fe1 C3 79.7(6)
C2 C1 Fe1 C3 -38.8(5)
C2 C1 Fe1 C5 -118.6(8)
C5 C1 Fe1 C9 -75.6(7)
C2 C1 Fe1 C9 165.8(5)
C5 C1 Fe1 C7 166.4(8)
C2 C1 Fe1 C7 47.8(11)
C5 C1 Fe1 C8 -44.4(13)
C2 C1 Fe1 C8 -163.0(9)
C5 C1 Fe1 C4 36.2(6)
C2 C1 Fe1 C4 -82.4(6)
C3 C2 Fe1 C1 -117.4(8)
C1 C2 Fe1 C10 -74.2(6)
C3 C2 Fe1 C10 168.4(5)
C1 C2 Fe1 C6 -117.4(6)
C3 C2 Fe1 C6 125.2(6)
C1 C2 Fe1 C3 117.4(8)
C1 C2 Fe1 C5 37.6(5)
C3 C2 Fe1 C5 -79.8(6)
C1 C2 Fe1 C9 -39.9(12)
C3 C2 Fe1 C9 -157.3(9)
C1 C2 Fe1 C7 -160.0(5)
C3 C2 Fe1 C7 82.5(6)
C1 C2 Fe1 C8 165.7(7)
C3 C2 Fe1 C8 48.2(11)
C1 C2 Fe1 C4 80.0(6)
C3 C2 Fe1 C4 -37.5(5)
C4 C3 Fe1 C1 -80.2(6)
C2 C3 Fe1 C1 38.6(5)
C4 C3 Fe1 C10 -154.7(10)
C2 C3 Fe1 C10 -36.0(15)
C4 C3 Fe1 C6 166.2(5)
C2 C3 Fe1 C6 -75.0(7)
C4 C3 Fe1 C2 -118.8(9)
C4 C3 Fe1 C5 -36.8(6)
C2 C3 Fe1 C5 82.0(6)
C4 C3 Fe1 C9 44.2(11)
C2 C3 Fe1 C9 163.0(7)
C4 C3 Fe1 C7 124.2(6)
C2 C3 Fe1 C7 -117.0(6)
C4 C3 Fe1 C8 81.2(7)
C2 C3 Fe1 C8 -160.1(6)
C2 C3 Fe1 C4 118.8(9)
C4 C5 Fe1 C1 120.4(9)
C4 C5 Fe1 C10 -158.9(6)
C1 C5 Fe1 C10 80.7(7)
C4 C5 Fe1 C6 166.6(7)
C1 C5 Fe1 C6 46.2(11)
C4 C5 Fe1 C2 82.2(7)
C1 C5 Fe1 C2 -38.2(6)
C4 C5 Fe1 C3 37.7(6)
C1 C5 Fe1 C3 -82.7(7)
C4 C5 Fe1 C9 -116.7(6)
C1 C5 Fe1 C9 122.9(7)
C4 C5 Fe1 C7 -42.5(14)
C1 C5 Fe1 C7 -162.9(10)
C4 C5 Fe1 C8 -75.9(7)
C1 C5 Fe1 C8 163.7(6)
C1 C5 Fe1 C4 -120.4(9)
C5 C4 Fe1 C1 -37.0(6)
C3 C4 Fe1 C1 82.3(7)
C5 C4 Fe1 C10 45.0(11)
C3 C4 Fe1 C10 164.3(7)
C5 C4 Fe1 C6 -161.0(9)
C3 C4 Fe1 C6 -41.7(14)
C5 C4 Fe1 C2 -81.1(7)
C3 C4 Fe1 C2 38.2(6)
C5 C4 Fe1 C3 -119.3(9)
C3 C4 Fe1 C5 119.3(9)
C5 C4 Fe1 C9 80.4(7)
C3 C4 Fe1 C9 -160.3(6)
C5 C4 Fe1 C7 164.8(5)
C3 C4 Fe1 C7 -75.9(7)
C5 C4 Fe1 C8 123.0(6)
C3 C4 Fe1 C8 -117.6(6)
C1 Fe1 C6 C7 -160.6(5)
C10 Fe1 C6 C7 119.1(5)
C2 Fe1 C6 C7 -118.0(6)
C3 Fe1 C6 C7 -76.3(6)
C5 Fe1 C6 C7 166.5(8)
C9 Fe1 C6 C7 81.4(4)
C8 Fe1 C6 C7 38.0(4)
C4 Fe1 C6 C7 -44.1(12)
C1 Fe1 C6 C10 80.3(6)
C2 Fe1 C6 C10 123.0(6)
C3 Fe1 C6 C10 164.7(5)
C5 Fe1 C6 C10 47.4(9)
C9 Fe1 C6 C10 -37.7(4)
C7 Fe1 C6 C10 -119.1(5)
C8 Fe1 C6 C10 -81.1(4)
C4 Fe1 C6 C10 -163.2(11)
C1 Fe1 C6 C11 -40.4(7)
C10 Fe1 C6 C11 -120.7(7)
C2 Fe1 C6 C11 2.2(7)
C3 Fe1 C6 C11 43.9(7)
C5 Fe1 C6 C11 -73.3(10)
C9 Fe1 C6 C11 -158.4(6)
C7 Fe1 C6 C11 120.2(7)
C8 Fe1 C6 C11 158.2(6)
C4 Fe1 C6 C11 76.1(13)
C10 C6 C7 C8 -0.8(7)
C11 C6 C7 C8 179.4(5)
Fe1 C6 C7 C8 -59.8(4)
C10 C6 C7 Fe1 59.0(4)
C11 C6 C7 Fe1 -120.8(5)
C1 Fe1 C7 C6 46.4(10)
C10 Fe1 C7 C6 -38.5(3)
C2 Fe1 C7 C6 81.0(6)
C3 Fe1 C7 C6 124.3(5)
C5 Fe1 C7 C6 -162.5(10)
C9 Fe1 C7 C6 -81.9(4)
C8 Fe1 C7 C6 -118.7(6)
C4 Fe1 C7 C6 165.6(5)
C1 Fe1 C7 C8 165.0(9)
C10 Fe1 C7 C8 80.2(5)
C6 Fe1 C7 C8 118.7(6)
C2 Fe1 C7 C8 -160.4(6)
C3 Fe1 C7 C8 -117.0(6)
C5 Fe1 C7 C8 -43.8(13)
C9 Fe1 C7 C8 36.7(4)
C4 Fe1 C7 C8 -75.7(6)
C6 C7 C8 C9 0.8(8)
Fe1 C7 C8 C9 -58.3(5)
C6 C7 C8 Fe1 59.2(4)
C1 Fe1 C8 C9 -41.6(12)
C10 Fe1 C8 C9 37.3(4)
C6 Fe1 C8 C9 82.5(4)
C2 Fe1 C8 C9 167.8(8)
C3 Fe1 C8 C9 -157.1(5)
C5 Fe1 C8 C9 -74.8(6)
C7 Fe1 C8 C9 120.5(6)
C4 Fe1 C8 C9 -115.0(5)
C1 Fe1 C8 C7 -162.1(9)
C10 Fe1 C8 C7 -83.2(4)
C6 Fe1 C8 C7 -38.0(4)
C2 Fe1 C8 C7 47.3(10)
C3 Fe1 C8 C7 82.3(6)
C5 Fe1 C8 C7 164.7(5)
C9 Fe1 C8 C7 -120.5(6)
C4 Fe1 C8 C7 124.5(5)
C7 C8 C9 C10 -0.6(8)
Fe1 C8 C9 C10 -59.0(5)
C7 C8 C9 Fe1 58.4(5)
C1 Fe1 C9 C10 -75.5(5)
C6 Fe1 C9 C10 38.9(4)
C2 Fe1 C9 C10 -45.2(11)
C3 Fe1 C9 C10 171.9(8)
C5 Fe1 C9 C10 -116.2(5)
C7 Fe1 C9 C10 82.7(4)
C8 Fe1 C9 C10 119.8(6)
C4 Fe1 C9 C10 -156.8(5)
C1 Fe1 C9 C8 164.7(5)
C10 Fe1 C9 C8 -119.8(6)
C6 Fe1 C9 C8 -80.8(4)
C2 Fe1 C9 C8 -165.0(9)
C3 Fe1 C9 C8 52.2(10)
C5 Fe1 C9 C8 124.1(5)
C7 Fe1 C9 C8 -37.0(4)
C4 Fe1 C9 C8 83.4(5)
C8 C9 C10 C6 0.1(7)
Fe1 C9 C10 C6 -59.5(4)
C8 C9 C10 Fe1 59.6(5)
C7 C6 C10 C9 0.4(7)
C11 C6 C10 C9 -179.8(5)
Fe1 C6 C10 C9 60.2(4)
C7 C6 C10 Fe1 -59.8(4)
C11 C6 C10 Fe1 120.0(5)
C1 Fe1 C10 C9 123.1(5)
C6 Fe1 C10 C9 -118.5(6)
C2 Fe1 C10 C9 164.0(5)
C3 Fe1 C10 C9 -167.9(11)
C5 Fe1 C10 C9 81.6(5)
C7 Fe1 C10 C9 -80.9(4)
C8 Fe1 C10 C9 -37.2(4)
C4 Fe1 C10 C9 50.7(9)
C1 Fe1 C10 C6 -118.4(5)
C2 Fe1 C10 C6 -77.5(6)
C3 Fe1 C10 C6 -49.5(13)
C5 Fe1 C10 C6 -159.9(4)
C9 Fe1 C10 C6 118.5(6)
C7 Fe1 C10 C6 37.5(3)
C8 Fe1 C10 C6 81.3(4)
C4 Fe1 C10 C6 169.1(7)
C7 C6 C11 C12 -110(22)
C10 C6 C11 C12 71(22)
Fe1 C6 C11 C12 160(22)
C6 C11 C12 C14 -102(23)
C17 N1 C13 C14 0.6(7)
Cu1 N1 C13 C14 -168.3(4)
N1 C13 C14 C15 -2.1(8)
N1 C13 C14 C12 176.3(5)
C11 C12 C14 C15 127(13)
C11 C12 C14 C13 -51(13)
C13 C14 C15 C16 2.0(8)
C12 C14 C15 C16 -176.4(5)
C14 C15 C16 C17 -0.5(8)
C13 N1 C17 C16 1.1(7)
Cu1 N1 C17 C16 171.7(4)
C13 N1 C17 C18 -177.4(4)
Cu1 N1 C17 C18 -6.8(5)
C15 C16 C17 N1 -1.2(8)
C15 C16 C17 C18 177.2(5)
C22 N2 C18 C19 0.2(7)
Cu1 N2 C18 C19 179.3(4)
C22 N2 C18 C17 179.9(4)
Cu1 N2 C18 C17 -0.9(5)
N1 C17 C18 N2 5.4(6)
C16 C17 C18 N2 -173.1(5)
N1 C17 C18 C19 -174.8(4)
C16 C17 C18 C19 6.7(7)
N2 C18 C19 C20 0.1(8)
C17 C18 C19 C20 -179.7(5)
C18 C19 C20 C21 -0.4(9)
C19 C20 C21 C22 0.4(9)
C18 N2 C22 C21 -0.1(8)
Cu1 N2 C22 C21 -179.2(4)
C20 C21 C22 N2 -0.2(9)
C22 N2 Cu1 C23 57.9(5)
C18 N2 Cu1 C23 -121.2(3)
C22 N2 Cu1 C28 -75.1(5)
C18 N2 Cu1 C28 105.8(4)
C22 N2 Cu1 C24 74.9(4)
C18 N2 Cu1 C24 -104.2(4)
C22 N2 Cu1 C29 -90.1(4)
C18 N2 Cu1 C29 90.7(4)
C22 N2 Cu1 N1 177.1(4)
C18 N2 Cu1 N1 -2.0(3)
C22 N2 Cu1 Ti1 -3.6(6)
C18 N2 Cu1 Ti1 177.3(2)
C13 N1 Cu1 N2 174.2(5)
C17 N1 Cu1 N2 4.9(3)
C13 N1 Cu1 C23 -60.0(5)
C17 N1 Cu1 C23 130.8(3)
C13 N1 Cu1 C28 44.1(5)
C17 N1 Cu1 C28 -125.2(3)
C13 N1 Cu1 C24 -90.7(4)
C17 N1 Cu1 C24 100.0(3)
C13 N1 Cu1 C29 73.6(4)
C17 N1 Cu1 C29 -95.7(3)
C13 N1 Cu1 Ti1 -5.5(5)
C17 N1 Cu1 Ti1 -174.7(3)
N2 Cu1 C23 C24 32.0(4)
C28 Cu1 C23 C24 179.0(3)
C29 Cu1 C23 C24 174.0(3)
N1 Cu1 C23 C24 -64.9(4)
Ti1 Cu1 C23 C24 -179.2(4)
N2 Cu1 C23 Ti1 -148.85(16)
C28 Cu1 C23 Ti1 -1.84(18)
C24 Cu1 C23 Ti1 179.2(4)
C29 Cu1 C23 Ti1 -6.8(3)
N1 Cu1 C23 Ti1 114.27(17)
Cu1 C23 C24 Si1 174.2(15)
Ti1 C23 C24 Si1 169.6(12)
Ti1 C23 C24 Cu1 -5(2)
N2 Cu1 C24 C23 -154.9(3)
C28 Cu1 C24 C23 -1.2(4)
C29 Cu1 C24 C23 -12.2(6)
N1 Cu1 C24 C23 127.2(3)
Ti1 Cu1 C24 C23 0.6(3)
N2 Cu1 C24 Si1 27.4(4)
C23 Cu1 C24 Si1 -177.8(6)
C28 Cu1 C24 Si1 -179.0(3)
C29 Cu1 C24 Si1 170.0(3)
N1 Cu1 C24 Si1 -50.5(4)
Ti1 Cu1 C24 Si1 -177.2(4)
C23 C24 Si1 C25 -127.2(16)
Cu1 C24 Si1 C25 45.9(4)
C23 C24 Si1 C27 -7.8(16)
Cu1 C24 Si1 C27 165.2(4)
C23 C24 Si1 C26 111.5(16)
Cu1 C24 Si1 C26 -75.4(4)
N2 Cu1 C28 C29 -27.8(4)
C23 Cu1 C28 C29 -172.3(3)
C24 Cu1 C28 C29 -171.6(3)
N1 Cu1 C28 C29 63.7(3)
Ti1 Cu1 C28 C29 -174.1(4)
N2 Cu1 C28 Ti1 146.30(18)
C23 Cu1 C28 Ti1 1.83(18)
C24 Cu1 C28 Ti1 2.5(3)
C29 Cu1 C28 Ti1 174.1(4)
N1 Cu1 C28 Ti1 -122.17(15)
Cu1 C28 C29 Si2 166.6(14)
Ti1 C28 C29 Si2 137.9(14)
Ti1 C28 C29 Cu1 -28.7(18)
N2 Cu1 C29 C28 159.3(3)
C23 Cu1 C29 C28 9.2(4)
C24 Cu1 C29 C28 17.1(6)
N1 Cu1 C29 C28 -123.5(3)
Ti1 Cu1 C29 C28 4.3(3)
N2 Cu1 C29 Si2 -15.3(3)
C23 Cu1 C29 Si2 -165.4(3)
C28 Cu1 C29 Si2 -174.6(5)
C24 Cu1 C29 Si2 -157.5(4)
N1 Cu1 C29 Si2 61.9(3)
Ti1 Cu1 C29 Si2 -170.3(3)
C28 C29 Si2 C31 128.4(14)
Cu1 C29 Si2 C31 -67.8(4)
C28 C29 Si2 C32 -110.4(14)
Cu1 C29 Si2 C32 53.4(4)
C28 C29 Si2 C30 9.3(15)
Cu1 C29 Si2 C30 173.1(3)
C24 C23 Ti1 C28 6(2)
Cu1 C23 Ti1 C28 1.82(17)
C24 C23 Ti1 C44 108(2)
Cu1 C23 Ti1 C44 103.8(3)
C24 C23 Ti1 C34 -77(2)
Cu1 C23 Ti1 C34 -81.3(2)
C24 C23 Ti1 C45 142(2)
Cu1 C23 Ti1 C45 137.17(18)
C24 C23 Ti1 C36 -133(2)
Cu1 C23 Ti1 C36 -137.08(19)
C24 C23 Ti1 C43 79(2)
Cu1 C23 Ti1 C43 74.8(2)
C24 C23 Ti1 C35 -107(2)
Cu1 C23 Ti1 C35 -111.8(3)
C24 C23 Ti1 C37 -121(2)
Cu1 C23 Ti1 C37 -125.8(3)
C24 C23 Ti1 C42 95(2)
Cu1 C23 Ti1 C42 90.09(18)
C24 C23 Ti1 C41 130(2)
Cu1 C23 Ti1 C41 125.31(18)
C24 C23 Ti1 C33 -78(2)
Cu1 C23 Ti1 C33 -82.1(3)
C29 C28 Ti1 C23 26.2(19)
Cu1 C28 Ti1 C23 -1.81(17)
C29 C28 Ti1 C44 -111.6(19)
Cu1 C28 Ti1 C44 -139.62(18)
C29 C28 Ti1 C34 119.0(19)
Cu1 C28 Ti1 C34 90.9(3)
C29 C28 Ti1 C45 -96.4(19)
Cu1 C28 Ti1 C45 -124.5(2)
C29 C28 Ti1 C36 127.5(18)
Cu1 C28 Ti1 C36 99.4(3)
C29 C28 Ti1 C43 -87.2(19)
Cu1 C28 Ti1 C43 -115.3(2)
C29 C28 Ti1 C35 101.2(19)
Cu1 C28 Ti1 C35 73.1(2)
C29 C28 Ti1 C37 163.1(18)
Cu1 C28 Ti1 C37 135.08(19)
C29 C28 Ti1 C42 -55.2(19)
Cu1 C28 Ti1 C42 -83.29(18)
C29 C28 Ti1 C41 -53.7(19)
Cu1 C28 Ti1 C41 -81.8(2)
C29 C28 Ti1 C33 154.0(19)
Cu1 C28 Ti1 C33 125.9(2)
C23 Ti1 C33 C37 -109.5(4)
C28 Ti1 C33 C37 165.4(4)
C44 Ti1 C33 C37 66.5(4)
C34 Ti1 C33 C37 -111.0(5)
C45 Ti1 C33 C37 33.6(4)
C36 Ti1 C33 C37 -35.2(3)
C43 Ti1 C33 C37 94.5(4)
C35 Ti1 C33 C37 -74.9(4)
C42 Ti1 C33 C37 86.2(5)
C41 Ti1 C33 C37 23.9(5)
C23 Ti1 C33 C34 1.4(5)
C28 Ti1 C33 C34 -83.6(4)
C44 Ti1 C33 C34 177.4(4)
C45 Ti1 C33 C34 144.5(4)
C36 Ti1 C33 C34 75.8(4)
C43 Ti1 C33 C34 -154.6(4)
C35 Ti1 C33 C34 36.1(3)
C37 Ti1 C33 C34 111.0(5)
C42 Ti1 C33 C34 -162.8(4)
C41 Ti1 C33 C34 134.8(5)
C23 Ti1 C33 Si3' 96.4(5)
C28 Ti1 C33 Si3' 11.4(5)
C44 Ti1 C33 Si3' -87.6(5)
C34 Ti1 C33 Si3' 95.0(7)
C45 Ti1 C33 Si3' -120.5(5)
C36 Ti1 C33 Si3' 170.8(7)
C43 Ti1 C33 Si3' -59.6(6)
C35 Ti1 C33 Si3' 131.1(7)
C37 Ti1 C33 Si3' -154.0(8)
C42 Ti1 C33 Si3' -67.8(8)
C41 Ti1 C33 Si3' -130.2(5)
C23 Ti1 C33 Si3 139.3(4)
C28 Ti1 C33 Si3 54.2(5)
C44 Ti1 C33 Si3 -44.7(5)
C34 Ti1 C33 Si3 137.9(8)
C45 Ti1 C33 Si3 -77.6(5)
C36 Ti1 C33 Si3 -146.4(7)
C43 Ti1 C33 Si3 -16.7(6)
C35 Ti1 C33 Si3 174.0(7)
C37 Ti1 C33 Si3 -111.2(7)
C42 Ti1 C33 Si3 -25.0(8)
C41 Ti1 C33 Si3 -87.3(5)
C37 C33 C34 C35 0.3(6)
Si3' C33 C34 C35 172.5(4)
Si3 C33 C34 C35 169.2(5)
Ti1 C33 C34 C35 -65.4(4)
C37 C33 C34 Ti1 65.7(4)
Si3' C33 C34 Ti1 -122.1(3)
Si3 C33 C34 Ti1 -125.5(6)
C23 Ti1 C34 C35 -61.7(4)
C28 Ti1 C34 C35 -149.8(4)
C44 Ti1 C34 C35 113.8(5)
C45 Ti1 C34 C35 67.3(6)
C36 Ti1 C34 C35 37.0(3)
C43 Ti1 C34 C35 160.6(4)
C37 Ti1 C34 C35 78.1(4)
C42 Ti1 C34 C35 -116.2(13)
C41 Ti1 C34 C35 16.5(8)
C33 Ti1 C34 C35 117.2(5)
C23 Ti1 C34 C33 -178.9(4)
C28 Ti1 C34 C33 93.0(4)
C44 Ti1 C34 C33 -3.3(6)
C45 Ti1 C34 C33 -49.9(6)
C36 Ti1 C34 C33 -80.2(4)
C43 Ti1 C34 C33 43.4(6)
C35 Ti1 C34 C33 -117.2(5)
C37 Ti1 C34 C33 -39.0(3)
C42 Ti1 C34 C33 126.6(13)
C41 Ti1 C34 C33 -100.6(7)
C33 C34 C35 C36 0.7(6)
Ti1 C34 C35 C36 -65.0(4)
C33 C34 C35 Ti1 65.8(4)
C23 Ti1 C35 C36 -129.7(4)
C28 Ti1 C35 C36 147.7(4)
C44 Ti1 C35 C36 16.5(6)
C34 Ti1 C35 C36 115.0(5)
C45 Ti1 C35 C36 -17.8(5)
C43 Ti1 C35 C36 16.1(15)
C37 Ti1 C35 C36 37.5(4)
C42 Ti1 C35 C36 -83.7(5)
C41 Ti1 C35 C36 -56.5(4)
C33 Ti1 C35 C36 78.0(4)
C23 Ti1 C35 C34 115.4(4)
C28 Ti1 C35 C34 32.7(4)
C44 Ti1 C35 C34 -98.4(5)
C45 Ti1 C35 C34 -132.8(4)
C36 Ti1 C35 C34 -115.0(5)
C43 Ti1 C35 C34 -98.8(14)
C37 Ti1 C35 C34 -77.5(4)
C42 Ti1 C35 C34 161.3(4)
C41 Ti1 C35 C34 -171.5(4)
C33 Ti1 C35 C34 -37.0(4)
C34 C35 C36 C37 -1.5(6)
Ti1 C35 C36 C37 -66.1(4)
C34 C35 C36 Ti1 64.6(4)
C23 Ti1 C36 C35 49.3(4)
C28 Ti1 C36 C35 -48.2(5)
C44 Ti1 C36 C35 -168.1(4)
C34 Ti1 C36 C35 -37.9(4)
C45 Ti1 C36 C35 163.7(4)
C43 Ti1 C36 C35 -175.7(4)
C37 Ti1 C36 C35 -115.3(6)
C42 Ti1 C36 C35 135.5(4)
C41 Ti1 C36 C35 132.8(4)
C33 Ti1 C36 C35 -80.1(4)
C23 Ti1 C36 C37 164.6(4)
C28 Ti1 C36 C37 67.1(5)
C44 Ti1 C36 C37 -52.8(4)
C34 Ti1 C36 C37 77.4(4)
C45 Ti1 C36 C37 -81.0(4)
C43 Ti1 C36 C37 -60.3(5)
C35 Ti1 C36 C37 115.3(6)
C42 Ti1 C36 C37 -109.1(4)
C41 Ti1 C36 C37 -111.8(4)
C33 Ti1 C36 C37 35.2(4)
C35 C36 C37 C33 1.8(7)
Ti1 C36 C37 C33 -64.4(4)
C35 C36 C37 Ti1 66.2(4)
C34 C33 C37 C36 -1.3(6)
Si3' C33 C37 C36 -165.3(8)
Si3 C33 C37 C36 -173.1(4)
Ti1 C33 C37 C36 63.4(4)
C34 C33 C37 Ti1 -64.8(4)
Si3' C33 C37 Ti1 131.2(10)
Si3 C33 C37 Ti1 123.5(4)
C23 Ti1 C37 C36 -20.3(5)
C28 Ti1 C37 C36 -135.9(4)
C44 Ti1 C37 C36 128.2(4)
C34 Ti1 C37 C36 -78.7(4)
C45 Ti1 C37 C36 93.3(4)
C43 Ti1 C37 C36 138.7(4)
C35 Ti1 C37 C36 -37.0(4)
C42 Ti1 C37 C36 104.9(4)
C41 Ti1 C37 C36 76.3(4)
C33 Ti1 C37 C36 -119.2(5)
C23 Ti1 C37 C33 98.9(5)
C28 Ti1 C37 C33 -16.6(4)
C44 Ti1 C37 C33 -112.6(4)
C34 Ti1 C37 C33 40.6(4)
C45 Ti1 C37 C33 -147.4(4)
C36 Ti1 C37 C33 119.2(5)
C43 Ti1 C37 C33 -102.0(4)
C35 Ti1 C37 C33 82.3(4)
C42 Ti1 C37 C33 -135.8(4)
C41 Ti1 C37 C33 -164.4(4)
C37 C33 Si3 C40 157.6(7)
C34 C33 Si3 C40 -10.1(9)
Si3' C33 Si3 C40 -15.9(6)
Ti1 C33 Si3 C40 -114.7(7)
C37 C33 Si3 C39 40.2(7)
C34 C33 Si3 C39 -127.5(8)
Si3' C33 Si3 C39 -133.3(6)
Ti1 C33 Si3 C39 128.0(6)
C37 C33 Si3 C38 -80.8(7)
C34 C33 Si3 C38 111.5(8)
Si3' C33 Si3 C38 105.8(6)
Ti1 C33 Si3 C38 7.0(8)
C37 C33 Si3' C40' 173.3(11)
C34 C33 Si3' C40' 9.4(9)
Si3 C33 Si3' C40' -174.5(9)
Ti1 C33 Si3' C40' -67.2(9)
C37 C33 Si3' C39' 51.4(13)
C34 C33 Si3' C39' -112.5(8)
Si3 C33 Si3' C39' 63.6(8)
Ti1 C33 Si3' C39' 170.9(8)
C37 C33 Si3' C38' -60.4(13)
C34 C33 Si3' C38' 135.7(8)
Si3 C33 Si3' C38' -48.2(8)
Ti1 C33 Si3' C38' 59.1(9)
C23 Ti1 C41 C45 160.9(3)
C28 Ti1 C41 C45 -115.9(3)
C44 Ti1 C41 C45 -36.1(3)
C34 Ti1 C41 C45 80.3(6)
C36 Ti1 C41 C45 63.3(3)
C43 Ti1 C41 C45 -76.8(3)
C35 Ti1 C41 C45 90.9(3)
C37 Ti1 C41 C45 30.2(4)
C42 Ti1 C41 C45 -113.2(4)
C33 Ti1 C41 C45 16.5(5)
C23 Ti1 C41 C42 -85.9(3)
C28 Ti1 C41 C42 -2.6(4)
C44 Ti1 C41 C42 77.1(3)
C34 Ti1 C41 C42 -166.4(5)
C45 Ti1 C41 C42 113.2(4)
C36 Ti1 C41 C42 176.6(3)
C43 Ti1 C41 C42 36.4(3)
C35 Ti1 C41 C42 -155.9(3)
C37 Ti1 C41 C42 143.5(3)
C33 Ti1 C41 C42 129.7(4)
C23 Ti1 C41 Si4 40.4(3)
C28 Ti1 C41 Si4 123.6(3)
C44 Ti1 C41 Si4 -156.6(4)
C34 Ti1 C41 Si4 -40.2(7)
C45 Ti1 C41 Si4 -120.5(5)
C36 Ti1 C41 Si4 -57.2(3)
C43 Ti1 C41 Si4 162.7(4)
C35 Ti1 C41 Si4 -29.6(4)
C37 Ti1 C41 Si4 -90.2(3)
C42 Ti1 C41 Si4 126.3(5)
C33 Ti1 C41 Si4 -104.0(4)
C45 C41 C42 C43 -0.3(5)
Si4 C41 C42 C43 170.5(4)
Ti1 C41 C42 C43 -64.4(3)
C45 C41 C42 Ti1 64.2(3)
Si4 C41 C42 Ti1 -125.1(4)
C23 Ti1 C42 C43 -154.2(3)
C28 Ti1 C42 C43 -65.5(3)
C44 Ti1 C42 C43 36.8(3)
C34 Ti1 C42 C43 -98.9(15)
C45 Ti1 C42 C43 78.1(3)
C36 Ti1 C42 C43 112.0(4)
C35 Ti1 C42 C43 160.7(4)
C37 Ti1 C42 C43 64.5(4)
C41 Ti1 C42 C43 116.7(4)
C33 Ti1 C42 C43 13.2(6)
C23 Ti1 C42 C41 89.0(3)
C28 Ti1 C42 C41 177.8(3)
C44 Ti1 C42 C41 -79.9(3)
C34 Ti1 C42 C41 144.4(14)
C45 Ti1 C42 C41 -38.6(3)
C36 Ti1 C42 C41 -4.7(4)
C43 Ti1 C42 C41 -116.7(4)
C35 Ti1 C42 C41 44.0(5)
C37 Ti1 C42 C41 -52.3(4)
C33 Ti1 C42 C41 -103.5(5)
C41 C42 C43 C44 0.9(5)
Ti1 C42 C43 C44 -63.9(3)
C41 C42 C43 Ti1 64.8(3)
C23 Ti1 C43 C44 144.3(3)
C28 Ti1 C43 C44 -133.7(4)
C34 Ti1 C43 C44 -82.2(5)
C45 Ti1 C43 C44 38.0(3)
C36 Ti1 C43 C44 13.2(5)
C35 Ti1 C43 C44 0.5(14)
C37 Ti1 C43 C44 -18.7(4)
C42 Ti1 C43 C44 116.6(5)
C41 Ti1 C43 C44 79.5(3)
C33 Ti1 C43 C44 -56.1(4)
C23 Ti1 C43 C42 27.7(4)
C28 Ti1 C43 C42 109.6(3)
C44 Ti1 C43 C42 -116.6(5)
C34 Ti1 C43 C42 161.2(3)
C45 Ti1 C43 C42 -78.7(3)
C36 Ti1 C43 C42 -103.4(4)
C35 Ti1 C43 C42 -116.1(12)
C37 Ti1 C43 C42 -135.3(3)
C41 Ti1 C43 C42 -37.2(3)
C33 Ti1 C43 C42 -172.7(3)
C42 C43 C44 C45 -1.2(6)
Ti1 C43 C44 C45 -65.7(3)
C42 C43 C44 Ti1 64.5(3)
C23 Ti1 C44 C43 -52.9(4)
C28 Ti1 C44 C43 45.0(3)
C34 Ti1 C44 C43 133.7(4)
C45 Ti1 C44 C43 -114.6(5)
C36 Ti1 C44 C43 -170.7(3)
C35 Ti1 C44 C43 -179.9(4)
C37 Ti1 C44 C43 162.8(4)
C42 Ti1 C44 C43 -36.7(3)
C41 Ti1 C44 C43 -78.2(3)
C33 Ti1 C44 C43 131.8(3)
C23 Ti1 C44 C45 61.7(4)
C28 Ti1 C44 C45 159.5(3)
C34 Ti1 C44 C45 -111.7(4)
C36 Ti1 C44 C45 -56.1(4)
C43 Ti1 C44 C45 114.6(5)
C35 Ti1 C44 C45 -65.3(5)
C37 Ti1 C44 C45 -82.6(4)
C42 Ti1 C44 C45 77.9(3)
C41 Ti1 C44 C45 36.4(3)
C33 Ti1 C44 C45 -113.6(4)
C43 C44 C45 C41 1.1(6)
Ti1 C44 C45 C41 -65.0(3)
C43 C44 C45 Ti1 66.1(3)
C42 C41 C45 C44 -0.5(5)
Si4 C41 C45 C44 -171.8(4)
Ti1 C41 C45 C44 64.1(3)
C42 C41 C45 Ti1 -64.6(3)
Si4 C41 C45 Ti1 124.2(4)
C23 Ti1 C45 C44 -138.8(3)
C28 Ti1 C45 C44 -27.2(4)
C34 Ti1 C45 C44 100.3(5)
C36 Ti1 C45 C44 125.2(4)
C43 Ti1 C45 C44 -37.8(3)
C35 Ti1 C45 C44 135.0(3)
C37 Ti1 C45 C44 91.2(4)
C42 Ti1 C45 C44 -78.9(4)
C41 Ti1 C45 C44 -117.8(5)
C33 Ti1 C45 C44 73.0(4)
C23 Ti1 C45 C41 -21.0(4)
C28 Ti1 C45 C41 90.6(3)
C44 Ti1 C45 C41 117.8(5)
C34 Ti1 C45 C41 -141.9(4)
C36 Ti1 C45 C41 -117.0(3)
C43 Ti1 C45 C41 80.0(3)
C35 Ti1 C45 C41 -107.2(3)
C37 Ti1 C45 C41 -151.0(3)
C42 Ti1 C45 C41 38.8(3)
C33 Ti1 C45 C41 -169.2(3)
C45 C41 Si4 C48 173.2(5)
C42 C41 Si4 C48 4.1(5)
Ti1 C41 Si4 C48 -93.6(4)
C45 C41 Si4 C47 55.1(5)
C42 C41 Si4 C47 -114.0(5)
Ti1 C41 Si4 C47 148.3(3)
C45 C41 Si4 C46 -63.1(5)
C42 C41 Si4 C46 127.8(5)
Ti1 C41 Si4 C46 30.1(4)
